data_4128955
loop_
_publ_author_name
'Ikai, Tomoyuki'
'Yoshida, Takumu'
'Shinohara, Ken-Ichi'
'Taniguchi, Tsuyoshi'
'Wada, Yuya'
'Swager, Timothy M.'

_publ_section_title
;
 Triptycene-Based Ladder Polymers with One-Handed Helical Geometry.
;
_journal_issue 11
_journal_name_full 'Journal of the American Chemical Society'
_journal_page_first 4696
_journal_page_last 4703
_journal_paper_doi 10.1021/jacs.8b13865
_journal_volume 141
_journal_year 2019
_chemical_formula_sum 'C108 H110 O4'
_chemical_formula_weight 1471.95
_space_group_crystal_system monoclinic
_space_group_IT_number 15
_space_group_name_Hall '-C 2yc'
_space_group_name_H-M_alt 'C 1 2/c 1'
_atom_sites_solution_hydrogens geom
_atom_sites_solution_primary direct
_atom_sites_solution_secondary difmap
_audit_creation_method SHELXL-2017/2
_cell_angle_alpha 90
_cell_angle_beta 102.2368(18)
_cell_angle_gamma 90
_cell_formula_units_Z 4
_cell_length_a 19.1455(9)
_cell_length_b 17.5082(8)
_cell_length_c 24.5014(10)
_cell_measurement_reflns_used 9595
_cell_measurement_temperature 100(2)
_cell_measurement_theta_max 30.42
_cell_measurement_theta_min 2.33
_cell_volume 8026.4(6)
_computing_cell_refinement 'SAINT 8.38A (Bruker-AXS, 2017)'
_computing_data_collection 'APEX3 v2017.3.0 (Bruker-AXS, 2017)'
_computing_data_reduction 'SAINT 8.38A (Bruker-AXS, 2017)'
_computing_molecular_graphics 'Bruker SHELXTL'
_computing_publication_material 'Bruker SHELXTL'
_computing_structure_refinement 'SHELXL-2017/2 (Sheldrick, 2017)'
_computing_structure_solution 'SHELXT-2015 (Sheldrick, 2015)'
_diffrn_ambient_temperature 100(2)
_diffrn_detector_area_resol_mean 7.4
_diffrn_measured_fraction_theta_full 0.999
_diffrn_measured_fraction_theta_max 0.999
_diffrn_measurement_device_type 'Bruker Photon2 CPAD'
_diffrn_measurement_method '\f and \w scans'
_diffrn_radiation_type MoK\a
_diffrn_radiation_wavelength 0.71073
_diffrn_reflns_av_R_equivalents 0.0687
_diffrn_reflns_av_unetI/netI 0.0278
_diffrn_reflns_Laue_measured_fraction_full 0.999
_diffrn_reflns_Laue_measured_fraction_max 0.999
_diffrn_reflns_limit_h_max 27
_diffrn_reflns_limit_h_min -27
_diffrn_reflns_limit_k_max 24
_diffrn_reflns_limit_k_min -24
_diffrn_reflns_limit_l_max 35
_diffrn_reflns_limit_l_min -34
_diffrn_reflns_number 201046
_diffrn_reflns_point_group_measured_fraction_full 0.999
_diffrn_reflns_point_group_measured_fraction_max 0.999
_diffrn_reflns_theta_full 25.242
_diffrn_reflns_theta_max 30.508
_diffrn_reflns_theta_min 1.593
_diffrn_source 'I\mS micro-focus sealed tube, multilayer optics'
_exptl_absorpt_coefficient_mu 0.072
_exptl_absorpt_correction_T_max 0.7461
_exptl_absorpt_correction_T_min 0.6780
_exptl_absorpt_correction_type multi-scan
_exptl_absorpt_process_details 'SADABS (Herbst-Irmer et al., 2015)'
_exptl_crystal_colour yellow
_exptl_crystal_density_diffrn 1.218
_exptl_crystal_density_method 'not measured'
_exptl_crystal_description block
_exptl_crystal_F_000 3160
_exptl_crystal_size_max 0.130
_exptl_crystal_size_mid 0.100
_exptl_crystal_size_min 0.095
_refine_diff_density_max 0.526
_refine_diff_density_min -0.333
_refine_diff_density_rms 0.075
_refine_ls_extinction_method none
_refine_ls_goodness_of_fit_ref 1.076
_refine_ls_hydrogen_treatment constr
_refine_ls_matrix_type full
_refine_ls_number_parameters 647
_refine_ls_number_reflns 12238
_refine_ls_number_restraints 742
_refine_ls_restrained_S_all 1.051
_refine_ls_R_factor_all 0.0951
_refine_ls_R_factor_gt 0.0726
_refine_ls_shift/su_max 0.001
_refine_ls_shift/su_mean 0.000
_refine_ls_structure_factor_coef Fsqd
_refine_ls_weighting_details 'w=1/[\s^2^(Fo^2^)+(0.1028P)^2^+9.3326P] where P=(Fo^2^+2Fc^2^)/3'
_refine_ls_weighting_scheme calc
_refine_ls_wR_factor_gt 0.1981
_refine_ls_wR_factor_ref 0.2162
_reflns_Friedel_coverage 0.000
_reflns_number_gt 9138
_reflns_number_total 12238
_reflns_threshold_expression 'I > 2\s(I)'
_cod_data_source_file ja8b13865_si_002.cif
_cod_data_source_block P18127
_cod_original_cell_volume 8026.3(6)
_cod_original_sg_symbol_H-M 'C 2/c'
_cod_database_code 4128955
_shelx_shelxl_version_number 2017/2
_shelx_space_group_comment
; 
The symmetry employed for this shelxl refinement is uniquely defined 
by the following loop, which should always be used as a source of 
symmetry information in preference to the above space-group names. 
They are only intended as comments. 
;
_shelx_estimated_absorpt_t_min 0.991
_shelx_estimated_absorpt_t_max 0.993

loop_
_space_group_symop_operation_xyz
'x, y, z'
'-x, y, -z+1/2'
'x+1/2, y+1/2, z'
'-x+1/2, y+1/2, -z+1/2'
'-x, -y, -z'
'x, -y, z-1/2'
'-x+1/2, -y+1/2, -z'
'x+1/2, -y+1/2, z-1/2'

loop_
_atom_site_label
_atom_site_type_symbol
_atom_site_fract_x
_atom_site_fract_y
_atom_site_fract_z
_atom_site_U_iso_or_equiv
_atom_site_adp_type
_atom_site_occupancy
_atom_site_site_symmetry_order
_atom_site_calc_flag
_atom_site_refinement_flags_posn
_atom_site_refinement_flags_adp
_atom_site_refinement_flags_occupancy
_atom_site_disorder_assembly
_atom_site_disorder_group
C1 C 0.46649(10) -0.04808(11) 0.25652(8) 0.0339(4) Uani 1 1 d . . . . .
H1 H 0.443895 -0.095147 0.261398 0.041 Uiso 1 1 calc R U . . .
C2 C 0.43196(9) 0.02087(10) 0.26254(7) 0.0288(3) Uani 1 1 d . . . . .
H2 H 0.385737 0.020737 0.270932 0.035 Uiso 1 1 calc R U . . .
C3 C 0.46568(8) 0.08946(10) 0.25616(6) 0.0258(3) Uani 1 1 d . . . . .
C4 C 0.43651(8) 0.16934(9) 0.26126(6) 0.0244(3) Uani 1 1 d . . . . .
H4 H 0.387880 0.169230 0.270132 0.029 Uiso 1 1 calc R U . . .
C5 C 0.49216(8) 0.21088(9) 0.30508(7) 0.0240(3) Uani 1 1 d . . . . .
C6 C 0.56137(8) 0.20998(9) 0.29338(7) 0.0238(3) Uani 1 1 d . . . . .
C7 C 0.61739(8) 0.24527(9) 0.32886(7) 0.0249(3) Uani 1 1 d . . . . .
H7 H 0.663921 0.243093 0.321138 0.030 Uiso 1 1 calc R U . . .
C8 C 0.60642(8) 0.28492(9) 0.37693(7) 0.0243(3) Uani 1 1 d . . . . .
C9 C 0.66445(8) 0.32348(9) 0.41482(7) 0.0254(3) Uani 1 1 d . . . . .
C10 C 0.65137(8) 0.35956(10) 0.46089(7) 0.0279(3) Uani 1 1 d . . . . .
H10 H 0.690107 0.383351 0.485723 0.034 Uiso 1 1 calc R U . . .
C11 C 0.58158(8) 0.36320(10) 0.47353(7) 0.0260(3) Uani 1 1 d . . . . .
C12 C 0.56964(8) 0.40359(10) 0.51997(7) 0.0276(3) Uani 1 1 d . . . . .
H12 H 0.608801 0.428302 0.543697 0.033 Uiso 1 1 calc R U . . .
C13 C 0.50172(8) 0.40877(9) 0.53260(7) 0.0260(3) Uani 1 1 d . . . . .
C14 C 0.48651(9) 0.44975(10) 0.58054(7) 0.0274(3) Uani 1 1 d . . . . .
C15 C 0.54001(9) 0.49037(11) 0.61736(7) 0.0333(4) Uani 1 1 d . . . . .
H15 H 0.587050 0.491532 0.610574 0.040 Uiso 1 1 calc R U . . .
C16 C 0.52596(10) 0.52857(14) 0.66305(8) 0.0420(5) Uani 1 1 d . . . . .
H16 H 0.562816 0.556348 0.686961 0.050 Uiso 1 1 calc R U . . .
C17 C 0.45733(11) 0.52628(15) 0.67407(8) 0.0470(5) Uani 1 1 d . . . . .
H17 H 0.447549 0.552295 0.705647 0.056 Uiso 1 1 calc R U . . .
C18 C 0.40392(10) 0.48642(14) 0.63927(8) 0.0407(5) Uani 1 1 d . . . . .
H18 H 0.357871 0.484025 0.647885 0.049 Uiso 1 1 calc R U . . .
C19 C 0.41585(9) 0.44894(11) 0.59101(7) 0.0293(3) Uani 1 1 d . . . . .
C20 C 0.35886(9) 0.40952(10) 0.55290(7) 0.0287(3) Uani 1 1 d . . . . .
C21 C 0.37428(9) 0.37314(10) 0.50790(7) 0.0285(3) Uani 1 1 d . . . . .
H21 H 0.336599 0.348088 0.482824 0.034 Uiso 1 1 calc R U . . .
C22 C 0.44457(8) 0.37070(10) 0.49643(7) 0.0265(3) Uani 1 1 d . . . . .
C23 C 0.45626(8) 0.33109(10) 0.44982(7) 0.0270(3) Uani 1 1 d . . . . .
H23 H 0.416968 0.306794 0.425944 0.032 Uiso 1 1 calc R U . . .
C24 C 0.52378(8) 0.32596(9) 0.43708(7) 0.0258(3) Uani 1 1 d . . . . .
C25 C 0.53655(8) 0.28597(9) 0.38836(7) 0.0243(3) Uani 1 1 d . . . . .
C26 C 0.48020(8) 0.24764(9) 0.35149(7) 0.0246(3) Uani 1 1 d . . . . .
H26 H 0.433607 0.247542 0.359174 0.029 Uiso 1 1 calc R U . . .
C27 C 0.73846(8) 0.32504(10) 0.40404(7) 0.0262(3) Uani 1 1 d . . . . .
C28 C 0.75280(8) 0.35364(10) 0.35416(7) 0.0281(3) Uani 1 1 d . . . . .
H28 H 0.714394 0.371197 0.325762 0.034 Uiso 1 1 calc R U . . .
C29 C 0.82206(9) 0.35685(10) 0.34541(7) 0.0295(3) Uani 1 1 d . . . . .
H29 H 0.830624 0.376922 0.311410 0.035 Uiso 1 1 calc R U . . .
C30 C 0.87908(8) 0.33070(10) 0.38636(8) 0.0291(3) Uani 1 1 d . . . . .
C31 C 0.86643(9) 0.30447(11) 0.43699(8) 0.0323(4) Uani 1 1 d . . . . .
H31 H 0.905010 0.288011 0.465669 0.039 Uiso 1 1 calc R U . . .
C32 C 0.79664(9) 0.30257(11) 0.44524(7) 0.0308(3) Uani 1 1 d . . . . .
H32 H 0.788498 0.285378 0.480138 0.037 Uiso 1 1 calc R U . . .
O1 O 0.94462(6) 0.33315(8) 0.37279(6) 0.0352(3) Uani 1 1 d D U . . .
C33 C 1.0016(4) 0.3009(9) 0.4147(3) 0.0361(14) Uani 0.606(3) 1 d D U P A 1
H33A H 0.989376 0.248341 0.424186 0.043 Uiso 0.606(3) 1 calc R U P A 1
H33B H 1.010034 0.332320 0.449043 0.043 Uiso 0.606(3) 1 calc R U P A 1
C34 C 1.0673(3) 0.3005(6) 0.3896(3) 0.0374(12) Uani 0.606(3) 1 d D U P A 1
H34A H 1.108663 0.283280 0.418411 0.045 Uiso 0.606(3) 1 calc R U P A 1
H34B H 1.077111 0.353415 0.379144 0.045 Uiso 0.606(3) 1 calc R U P A 1
C35 C 1.0615(3) 0.2500(5) 0.3386(4) 0.0368(12) Uani 0.606(3) 1 d D U P A 1
H35A H 1.026728 0.272688 0.307092 0.044 Uiso 0.606(3) 1 calc R U P A 1
H35B H 1.043212 0.199213 0.346607 0.044 Uiso 0.606(3) 1 calc R U P A 1
C36 C 1.13327(19) 0.2401(3) 0.32170(18) 0.0420(9) Uani 0.606(3) 1 d D U P A 1
H36A H 1.150235 0.291183 0.312941 0.050 Uiso 0.606(3) 1 calc R U P A 1
H36B H 1.168127 0.220137 0.354309 0.050 Uiso 0.606(3) 1 calc R U P A 1
C37 C 1.13391(17) 0.1879(2) 0.27225(14) 0.0368(7) Uani 0.606(3) 1 d D U P A 1
H37A H 1.106268 0.141129 0.276177 0.044 Uiso 0.606(3) 1 calc R U P A 1
H37B H 1.109860 0.214037 0.237526 0.044 Uiso 0.606(3) 1 calc R U P A 1
C38 C 1.20858(19) 0.1652(2) 0.26712(16) 0.0471(9) Uani 0.606(3) 1 d D U P A 1
H38A H 1.233479 0.142481 0.302984 0.057 Uiso 0.606(3) 1 calc R U P A 1
H38B H 1.234982 0.211973 0.261045 0.057 Uiso 0.606(3) 1 calc R U P A 1
C39 C 1.21217(18) 0.1089(2) 0.22044(15) 0.0416(8) Uani 0.606(3) 1 d D U P A 1
H39A H 1.262400 0.092861 0.223306 0.050 Uiso 0.606(3) 1 calc R U P A 1
H39B H 1.183916 0.062902 0.225050 0.050 Uiso 0.606(3) 1 calc R U P A 1
C40 C 1.1844(4) 0.1423(5) 0.16418(16) 0.0358(8) Uani 0.606(3) 1 d D U P A 1
H40A H 1.187677 0.104226 0.135487 0.054 Uiso 0.606(3) 1 calc R U P A 1
H40B H 1.134351 0.157280 0.160870 0.054 Uiso 0.606(3) 1 calc R U P A 1
H40C H 1.212821 0.187233 0.159126 0.054 Uiso 0.606(3) 1 calc R U P A 1
C33A C 1.0067(9) 0.2999(18) 0.4087(5) 0.034(3) Uani 0.301(2) 1 d D U P A 2
H33C H 0.994625 0.248650 0.421130 0.040 Uiso 0.301(2) 1 calc R U P A 2
H33D H 1.022264 0.332272 0.442154 0.040 Uiso 0.301(2) 1 calc R U P A 2
C34A C 1.0664(6) 0.2932(13) 0.3772(7) 0.037(3) Uani 0.301(2) 1 d D U P A 2
H34C H 1.074104 0.343981 0.361703 0.044 Uiso 0.301(2) 1 calc R U P A 2
H34D H 1.110843 0.279145 0.404054 0.044 Uiso 0.301(2) 1 calc R U P A 2
C35A C 1.0536(10) 0.2359(14) 0.3303(10) 0.041(3) Uani 0.301(2) 1 d D U P A 2
H35C H 1.008748 0.249907 0.303905 0.049 Uiso 0.301(2) 1 calc R U P A 2
H35D H 1.045891 0.185278 0.346122 0.049 Uiso 0.301(2) 1 calc R U P A 2
C36A C 1.1125(6) 0.2278(6) 0.2973(5) 0.048(2) Uani 0.301(2) 1 d D U P A 2
H36C H 1.159003 0.223013 0.323979 0.058 Uiso 0.301(2) 1 calc R U P A 2
H36D H 1.114028 0.275034 0.275381 0.058 Uiso 0.301(2) 1 calc R U P A 2
C37A C 1.1031(5) 0.1595(8) 0.2577(5) 0.053(2) Uani 0.301(2) 1 d D U P A 2
H37C H 1.107921 0.112101 0.280196 0.064 Uiso 0.301(2) 1 calc R U P A 2
H37D H 1.053907 0.160637 0.234596 0.064 Uiso 0.301(2) 1 calc R U P A 2
C38A C 1.1556(3) 0.1560(5) 0.2189(3) 0.0515(16) Uani 0.301(2) 1 d D U P A 2
H38C H 1.144033 0.110678 0.194466 0.062 Uiso 0.301(2) 1 calc R U P A 2
H38D H 1.148417 0.201752 0.194589 0.062 Uiso 0.301(2) 1 calc R U P A 2
C39A C 1.2337(4) 0.1519(5) 0.2479(4) 0.0501(17) Uani 0.301(2) 1 d D U P A 2
H39C H 1.263259 0.145952 0.219507 0.060 Uiso 0.301(2) 1 calc R U P A 2
H39D H 1.247721 0.200298 0.268144 0.060 Uiso 0.301(2) 1 calc R U P A 2
C40A C 1.2479(4) 0.0872(4) 0.2878(3) 0.0440(16) Uani 0.301(2) 1 d D U P A 2
H40D H 1.298762 0.086331 0.305681 0.066 Uiso 0.301(2) 1 calc R U P A 2
H40E H 1.219372 0.093477 0.316292 0.066 Uiso 0.301(2) 1 calc R U P A 2
H40F H 1.234900 0.039164 0.267685 0.066 Uiso 0.301(2) 1 calc R U P A 2
C33B C 1.0106(16) 0.307(3) 0.4077(9) 0.036(4) Uani 0.093(3) 1 d D U P A 3
H33E H 1.003276 0.256859 0.424366 0.043 Uiso 0.093(3) 1 calc R U P A 3
H33F H 1.027178 0.343822 0.438404 0.043 Uiso 0.093(3) 1 calc R U P A 3
C34B C 1.0657(10) 0.300(3) 0.372(2) 0.038(4) Uani 0.093(3) 1 d D U P A 3
H34E H 1.063890 0.346477 0.348741 0.046 Uiso 0.093(3) 1 calc R U P A 3
H34F H 1.113766 0.297234 0.396588 0.046 Uiso 0.093(3) 1 calc R U P A 3
C35B C 1.055(3) 0.231(4) 0.334(3) 0.041(4) Uani 0.093(3) 1 d D U P A 3
H35E H 1.012443 0.239490 0.304003 0.049 Uiso 0.093(3) 1 calc R U P A 3
H35F H 1.045543 0.186127 0.355891 0.049 Uiso 0.093(3) 1 calc R U P A 3
C36B C 1.1181(16) 0.2119(18) 0.3071(16) 0.045(4) Uani 0.093(3) 1 d D U P A 3
H36E H 1.158549 0.193789 0.336442 0.054 Uiso 0.093(3) 1 calc R U P A 3
H36F H 1.133696 0.259143 0.290898 0.054 Uiso 0.093(3) 1 calc R U P A 3
C37B C 1.1010(12) 0.151(2) 0.2614(15) 0.050(4) Uani 0.093(3) 1 d D U P A 3
H37E H 1.068664 0.112929 0.272621 0.060 Uiso 0.093(3) 1 calc R U P A 3
H37F H 1.074725 0.175894 0.226701 0.060 Uiso 0.093(3) 1 calc R U P A 3
C38B C 1.1653(12) 0.1100(12) 0.2486(9) 0.049(3) Uani 0.093(3) 1 d D U P A 3
H38E H 1.196061 0.093228 0.284361 0.058 Uiso 0.093(3) 1 calc R U P A 3
H38F H 1.148382 0.063484 0.226804 0.058 Uiso 0.093(3) 1 calc R U P A 3
C39B C 1.2107(13) 0.1558(17) 0.2167(10) 0.052(4) Uani 0.093(3) 1 d D U P A 3
H39E H 1.207977 0.210517 0.226249 0.063 Uiso 0.093(3) 1 calc R U P A 3
H39F H 1.261187 0.139564 0.228656 0.063 Uiso 0.093(3) 1 calc R U P A 3
C40B C 1.188(3) 0.147(4) 0.1552(9) 0.0358(8) Uani 0.093(3) 1 d D U P A 3
H40G H 1.219052 0.177319 0.136774 0.054 Uiso 0.093(3) 1 calc R U P A 3
H40H H 1.191687 0.092701 0.145407 0.054 Uiso 0.093(3) 1 calc R U P A 3
H40I H 1.138456 0.163682 0.143000 0.054 Uiso 0.093(3) 1 calc R U P A 3
C41 C 0.28347(9) 0.40705(10) 0.55985(7) 0.0297(3) Uani 1 1 d . . . . .
C42 C 0.24580(9) 0.47146(11) 0.57012(8) 0.0318(4) Uani 1 1 d . . . . .
H42 H 0.270305 0.518849 0.576721 0.038 Uiso 1 1 calc R U . . .
C43 C 0.17323(9) 0.46888(11) 0.57107(8) 0.0321(4) Uani 1 1 d . . . . .
H43 H 0.149184 0.513731 0.578875 0.039 Uiso 1 1 calc R U . . .
C44 C 0.13636(9) 0.40025(11) 0.56053(8) 0.0330(4) Uani 1 1 d . . . . .
C45 C 0.17270(10) 0.33490(11) 0.54961(10) 0.0396(4) Uani 1 1 d . . . . .
H45 H 0.147717 0.287922 0.541923 0.048 Uiso 1 1 calc R U . . .
C46 C 0.24509(10) 0.33817(11) 0.54991(9) 0.0373(4) Uani 1 1 d . . . . .
H46 H 0.269323 0.292885 0.543258 0.045 Uiso 1 1 calc R U . . .
O2 O 0.06525(7) 0.39067(8) 0.55882(6) 0.0398(3) Uani 1 1 d D . . . .
C47 C 0.02637(9) 0.45352(11) 0.57535(8) 0.0328(4) Uani 1 1 d D . . . .
H47A H 0.028166 0.498169 0.550898 0.039 Uiso 1 1 calc R U . . .
H47B H 0.047147 0.468377 0.614404 0.039 Uiso 1 1 calc R U . . .
C48 C -0.04994(9) 0.42679(11) 0.56997(9) 0.0355(4) Uani 1 1 d D . . . .
H48A H -0.050557 0.382081 0.594603 0.043 Uiso 1 1 calc R U . . .
H48B H -0.069066 0.410257 0.531030 0.043 Uiso 1 1 calc R U . . .
C49 C -0.09792(9) 0.48874(12) 0.58531(8) 0.0364(4) Uani 1 1 d D . . . .
H49A H -0.095441 0.534575 0.562140 0.044 Uiso 1 1 calc R U . . .
H49B H -0.080692 0.503176 0.624951 0.044 Uiso 1 1 calc R U . . .
C50 C -0.17523(9) 0.46171(13) 0.57635(9) 0.0412(4) Uani 1 1 d D . . . .
H50A H -0.178501 0.421228 0.603906 0.049 Uiso 1 1 calc R U . . .
H50B H -0.189327 0.438942 0.538626 0.049 Uiso 1 1 calc R U . . .
C51 C -0.22772(10) 0.52539(14) 0.58194(9) 0.0432(5) Uani 1 1 d D . . . .
H51A H -0.218105 0.569529 0.559375 0.052 Uiso 1 1 calc R U . . .
H51B H -0.276726 0.507249 0.565813 0.052 Uiso 1 1 calc R U . . .
C52 C -0.22539(10) 0.55270(15) 0.64106(9) 0.0457(5) Uani 1 1 d D . . . .
H52A H -0.177581 0.574509 0.656521 0.055 Uiso 1 1 calc R U . . .
H52B H -0.232160 0.508339 0.664457 0.055 Uiso 1 1 calc R U . . .
C53 C -0.28206(11) 0.61255(15) 0.64456(10) 0.0490(5) Uani 1 1 d D . . . .
H53A H -0.270389 0.660130 0.626557 0.059 Uiso 1 1 calc R U . . .
H53B H -0.328877 0.594169 0.623322 0.059 Uiso 1 1 calc R U . . .
C54 C -0.28839(13) 0.63042(18) 0.70330(11) 0.0577(6) Uani 1 1 d D . . . .
H54A H -0.299001 0.583448 0.721727 0.086 Uiso 1 1 calc R U . . .
H54B H -0.327028 0.667375 0.702545 0.086 Uiso 1 1 calc R U . . .
H54C H -0.243276 0.652089 0.723924 0.086 Uiso 1 1 calc R U . . .

loop_
_atom_site_aniso_label
_atom_site_aniso_U_11
_atom_site_aniso_U_22
_atom_site_aniso_U_33
_atom_site_aniso_U_23
_atom_site_aniso_U_13
_atom_site_aniso_U_12
C1 0.0390(10) 0.0289(8) 0.0340(9) 0.0008(7) 0.0082(7) -0.0035(7)
C2 0.0294(8) 0.0311(8) 0.0265(8) -0.0003(6) 0.0071(6) -0.0034(6)
C3 0.0259(7) 0.0286(8) 0.0234(7) -0.0005(6) 0.0060(6) -0.0006(6)
C4 0.0198(6) 0.0284(8) 0.0259(7) 0.0000(6) 0.0071(5) -0.0009(5)
C5 0.0199(6) 0.0264(7) 0.0263(7) 0.0006(6) 0.0062(5) -0.0002(5)
C6 0.0204(6) 0.0254(7) 0.0267(7) 0.0004(6) 0.0074(5) 0.0008(5)
C7 0.0196(6) 0.0278(7) 0.0288(7) -0.0004(6) 0.0084(5) 0.0003(5)
C8 0.0189(6) 0.0279(7) 0.0277(7) -0.0015(6) 0.0081(5) -0.0009(5)
C9 0.0193(6) 0.0290(8) 0.0290(8) -0.0007(6) 0.0078(5) -0.0019(5)
C10 0.0206(7) 0.0331(8) 0.0313(8) -0.0035(6) 0.0080(6) -0.0030(6)
C11 0.0208(7) 0.0302(8) 0.0289(7) -0.0019(6) 0.0091(6) -0.0009(6)
C12 0.0224(7) 0.0327(8) 0.0286(8) -0.0028(6) 0.0073(6) -0.0011(6)
C13 0.0238(7) 0.0285(8) 0.0273(7) -0.0010(6) 0.0091(6) 0.0003(6)
C14 0.0254(7) 0.0318(8) 0.0263(7) -0.0007(6) 0.0084(6) 0.0031(6)
C15 0.0259(7) 0.0442(10) 0.0300(8) -0.0050(7) 0.0066(6) 0.0034(7)
C16 0.0305(9) 0.0618(13) 0.0327(9) -0.0149(9) 0.0042(7) 0.0019(8)
C17 0.0334(9) 0.0771(16) 0.0306(9) -0.0176(10) 0.0070(7) 0.0088(10)
C18 0.0285(8) 0.0632(13) 0.0317(9) -0.0090(9) 0.0096(7) 0.0075(8)
C19 0.0258(7) 0.0368(9) 0.0267(8) -0.0010(6) 0.0088(6) 0.0042(6)
C20 0.0239(7) 0.0331(8) 0.0314(8) -0.0005(6) 0.0111(6) 0.0015(6)
C21 0.0231(7) 0.0321(8) 0.0325(8) -0.0035(6) 0.0107(6) -0.0019(6)
C22 0.0219(7) 0.0295(8) 0.0301(8) -0.0011(6) 0.0099(6) 0.0002(6)
C23 0.0214(7) 0.0311(8) 0.0302(8) -0.0049(6) 0.0099(6) -0.0030(6)
C24 0.0221(7) 0.0284(8) 0.0288(8) -0.0019(6) 0.0099(6) -0.0008(6)
C25 0.0200(6) 0.0264(7) 0.0281(7) -0.0007(6) 0.0087(5) -0.0004(5)
C26 0.0191(6) 0.0275(7) 0.0288(7) -0.0008(6) 0.0089(5) -0.0005(5)
C27 0.0197(6) 0.0289(8) 0.0317(8) -0.0030(6) 0.0091(6) -0.0027(6)
C28 0.0206(7) 0.0314(8) 0.0333(8) -0.0010(6) 0.0079(6) -0.0002(6)
C29 0.0236(7) 0.0326(8) 0.0342(8) 0.0016(7) 0.0107(6) -0.0012(6)
C30 0.0196(7) 0.0304(8) 0.0388(9) 0.0002(7) 0.0099(6) -0.0021(6)
C31 0.0220(7) 0.0375(9) 0.0375(9) 0.0029(7) 0.0066(6) -0.0012(6)
C32 0.0238(7) 0.0371(9) 0.0330(8) 0.0025(7) 0.0092(6) -0.0024(6)
O1 0.0190(5) 0.0418(7) 0.0469(7) 0.0071(6) 0.0121(5) 0.0004(5)
C33 0.0157(18) 0.049(3) 0.045(3) 0.000(3) 0.0098(17) 0.0020(19)
C34 0.0221(17) 0.052(2) 0.038(3) -0.007(2) 0.0063(16) 0.0011(15)
C35 0.0221(18) 0.047(3) 0.041(2) -0.0040(19) 0.0065(17) 0.0025(17)
C36 0.0253(16) 0.055(2) 0.047(2) -0.0123(17) 0.0089(14) 0.0069(15)
C37 0.0277(14) 0.0406(17) 0.0424(17) -0.0066(13) 0.0082(12) 0.0033(13)
C38 0.0326(16) 0.059(2) 0.0498(19) -0.0160(17) 0.0088(14) 0.0146(15)
C39 0.0372(16) 0.0381(18) 0.0492(18) -0.0082(15) 0.0083(13) 0.0101(13)
C40 0.0339(16) 0.0352(19) 0.0390(18) 0.000(2) 0.0092(17) -0.0012(12)
C33A 0.021(4) 0.043(6) 0.039(4) 0.006(4) 0.008(3) 0.000(4)
C34A 0.014(3) 0.055(6) 0.045(6) 0.003(4) 0.015(3) 0.000(3)
C35A 0.029(4) 0.046(6) 0.049(5) 0.004(4) 0.012(4) 0.003(4)
C36A 0.042(4) 0.046(4) 0.058(5) 0.001(4) 0.015(4) 0.001(3)
C37A 0.044(4) 0.061(5) 0.055(4) -0.004(4) 0.012(3) 0.005(4)
C38A 0.044(3) 0.053(4) 0.059(4) -0.004(3) 0.016(3) 0.000(3)
C39A 0.048(4) 0.049(4) 0.059(4) 0.000(3) 0.024(3) -0.006(3)
C40A 0.043(3) 0.051(4) 0.048(4) 0.008(3) 0.034(3) 0.009(3)
C33B 0.024(6) 0.040(8) 0.043(7) 0.004(7) 0.006(5) -0.001(6)
C34B 0.023(6) 0.049(7) 0.045(7) 0.003(6) 0.009(6) 0.003(6)
C35B 0.025(6) 0.050(7) 0.047(7) 0.001(6) 0.008(6) 0.002(6)
C36B 0.033(6) 0.053(7) 0.050(7) -0.001(6) 0.010(6) 0.003(6)
C37B 0.045(7) 0.054(7) 0.051(7) -0.001(6) 0.010(6) 0.004(6)
C38B 0.046(6) 0.048(6) 0.053(6) -0.003(5) 0.014(5) -0.001(5)
C39B 0.050(7) 0.051(8) 0.055(6) -0.002(7) 0.010(6) -0.003(7)
C40B 0.0339(16) 0.0352(19) 0.0390(18) 0.000(2) 0.0092(17) -0.0012(12)
C41 0.0256(7) 0.0344(8) 0.0320(8) 0.0000(7) 0.0128(6) 0.0003(6)
C42 0.0259(7) 0.0340(9) 0.0371(9) -0.0060(7) 0.0102(6) -0.0022(6)
C43 0.0254(7) 0.0345(9) 0.0382(9) -0.0061(7) 0.0106(6) 0.0011(6)
C44 0.0254(8) 0.0379(9) 0.0390(9) -0.0001(7) 0.0144(7) -0.0014(7)
C45 0.0340(9) 0.0307(9) 0.0604(12) -0.0017(8) 0.0239(9) -0.0026(7)
C46 0.0349(9) 0.0310(9) 0.0519(11) -0.0004(8) 0.0227(8) 0.0016(7)
O2 0.0271(6) 0.0378(7) 0.0597(9) -0.0065(6) 0.0208(6) -0.0026(5)
C47 0.0245(7) 0.0397(9) 0.0356(9) -0.0017(7) 0.0097(6) 0.0034(7)
C48 0.0244(8) 0.0404(10) 0.0434(10) 0.0028(8) 0.0107(7) 0.0021(7)
C49 0.0232(7) 0.0454(10) 0.0404(10) -0.0004(8) 0.0061(7) 0.0039(7)
C50 0.0239(8) 0.0526(12) 0.0465(11) -0.0023(9) 0.0058(7) 0.0024(8)
C51 0.0217(8) 0.0594(13) 0.0467(11) -0.0039(9) 0.0033(7) 0.0051(8)
C52 0.0255(8) 0.0650(14) 0.0453(11) -0.0011(10) 0.0047(8) 0.0074(8)
C53 0.0254(8) 0.0695(15) 0.0506(12) -0.0086(11) 0.0048(8) 0.0066(9)
C54 0.0379(11) 0.0797(18) 0.0555(14) -0.0115(13) 0.0102(10) 0.0069(11)

loop_
_atom_type_symbol
_atom_type_description
_atom_type_scat_dispersion_real
_atom_type_scat_dispersion_imag
_atom_type_scat_source
C C 0.0033 0.0016 'International Tables Vol C Tables 4.2.6.8 and 6.1.1.4'
H H 0.0000 0.0000 'International Tables Vol C Tables 4.2.6.8 and 6.1.1.4'
O O 0.0106 0.0060 'International Tables Vol C Tables 4.2.6.8 and 6.1.1.4'

loop_
_geom_angle_atom_site_label_1
_geom_angle_atom_site_label_2
_geom_angle_atom_site_label_3
_geom_angle
_geom_angle_site_symmetry_1
_geom_angle_site_symmetry_3
C1 C1 C2 120.36(10) 2_655 .
C1 C1 H1 119.8 2_655 .
C2 C1 H1 119.8 . .
C3 C2 C1 119.55(15) . .
C3 C2 H2 120.2 . .
C1 C2 H2 120.2 . .
C2 C3 C3 120.08(10) . 2_655
C2 C3 C4 126.78(14) . .
C3 C3 C4 113.14(8) 2_655 .
C3 C4 C6 106.18(12) . 2_655
C3 C4 C5 106.38(12) . .
C6 C4 C5 104.52(12) 2_655 .
C3 C4 H4 113.0 . .
C6 C4 H4 113.0 2_655 .
C5 C4 H4 113.0 . .
C26 C5 C6 120.21(14) . .
C26 C5 C4 126.44(13) . .
C6 C5 C4 113.35(13) . .
C7 C6 C5 120.35(14) . .
C7 C6 C4 127.05(13) . 2_655
C5 C6 C4 112.57(13) . 2_655
C6 C7 C8 120.73(14) . .
C6 C7 H7 119.6 . .
C8 C7 H7 119.6 . .
C7 C8 C25 118.65(14) . .
C7 C8 C9 121.93(13) . .
C25 C8 C9 119.41(14) . .
C10 C9 C8 119.64(14) . .
C10 C9 C27 119.03(14) . .
C8 C9 C27 121.33(14) . .
C9 C10 C11 122.84(15) . .
C9 C10 H10 118.6 . .
C11 C10 H10 118.6 . .
C12 C11 C24 120.14(14) . .
C12 C11 C10 121.20(15) . .
C24 C11 C10 118.65(14) . .
C11 C12 C13 122.10(15) . .
C11 C12 H12 119.0 . .
C13 C12 H12 119.0 . .
C12 C13 C22 117.39(14) . .
C12 C13 C14 124.25(15) . .
C22 C13 C14 118.35(14) . .
C15 C14 C19 118.57(15) . .
C15 C14 C13 121.55(14) . .
C19 C14 C13 119.88(15) . .
C16 C15 C14 121.69(16) . .
C16 C15 H15 119.2 . .
C14 C15 H15 119.2 . .
C15 C16 C17 119.77(18) . .
C15 C16 H16 120.1 . .
C17 C16 H16 120.1 . .
C18 C17 C16 120.07(18) . .
C18 C17 H17 120.0 . .
C16 C17 H17 120.0 . .
C17 C18 C19 121.60(17) . .
C17 C18 H18 119.2 . .
C19 C18 H18 119.2 . .
C18 C19 C14 118.21(16) . .
C18 C19 C20 121.77(15) . .
C14 C19 C20 120.01(15) . .
C21 C20 C19 118.81(14) . .
C21 C20 C41 117.49(15) . .
C19 C20 C41 123.70(15) . .
C20 C21 C22 123.22(15) . .
C20 C21 H21 118.4 . .
C22 C21 H21 118.4 . .
C23 C22 C13 120.57(14) . .
C23 C22 C21 119.74(15) . .
C13 C22 C21 119.69(14) . .
C22 C23 C24 122.16(15) . .
C22 C23 H23 118.9 . .
C24 C23 H23 118.9 . .
C23 C24 C11 117.63(14) . .
C23 C24 C25 122.79(14) . .
C11 C24 C25 119.57(13) . .
C26 C25 C8 119.18(14) . .
C26 C25 C24 120.95(13) . .
C8 C25 C24 119.87(14) . .
C5 C26 C25 120.85(14) . .
C5 C26 H26 119.6 . .
C25 C26 H26 119.6 . .
C32 C27 C28 117.32(14) . .
C32 C27 C9 120.61(15) . .
C28 C27 C9 121.93(15) . .
C29 C28 C27 121.29(15) . .
C29 C28 H28 119.4 . .
C27 C28 H28 119.4 . .
C28 C29 C30 120.23(16) . .
C28 C29 H29 119.9 . .
C30 C29 H29 119.9 . .
O1 C30 C31 124.76(15) . .
O1 C30 C29 115.75(15) . .
C31 C30 C29 119.49(15) . .
C30 C31 C32 119.39(16) . .
C30 C31 H31 120.3 . .
C32 C31 H31 120.3 . .
C27 C32 C31 122.18(16) . .
C27 C32 H32 118.9 . .
C31 C32 H32 118.9 . .
C30 O1 C33B 125.5(17) . .
C30 O1 C33A 121.3(8) . .
C30 O1 C33 114.2(4) . .
O1 C33 C34 106.3(5) . .
O1 C33 H33A 110.5 . .
C34 C33 H33A 110.5 . .
O1 C33 H33B 110.5 . .
C34 C33 H33B 110.5 . .
H33A C33 H33B 108.7 . .
C33 C34 C35 114.6(5) . .
C33 C34 H34A 108.6 . .
C35 C34 H34A 108.6 . .
C33 C34 H34B 108.6 . .
C35 C34 H34B 108.6 . .
H34A C34 H34B 107.6 . .
C34 C35 C36 112.1(4) . .
C34 C35 H35A 109.2 . .
C36 C35 H35A 109.2 . .
C34 C35 H35B 109.2 . .
C36 C35 H35B 109.2 . .
H35A C35 H35B 107.9 . .
C37 C36 C35 116.4(4) . .
C37 C36 H36A 108.2 . .
C35 C36 H36A 108.2 . .
C37 C36 H36B 108.2 . .
C35 C36 H36B 108.2 . .
H36A C36 H36B 107.3 . .
C38 C37 C36 113.0(3) . .
C38 C37 H37A 109.0 . .
C36 C37 H37A 109.0 . .
C38 C37 H37B 109.0 . .
C36 C37 H37B 109.0 . .
H37A C37 H37B 107.8 . .
C37 C38 C39 115.2(3) . .
C37 C38 H38A 108.5 . .
C39 C38 H38A 108.5 . .
C37 C38 H38B 108.5 . .
C39 C38 H38B 108.5 . .
H38A C38 H38B 107.5 . .
C40 C39 C38 112.2(4) . .
C40 C39 H39A 109.2 . .
C38 C39 H39A 109.2 . .
C40 C39 H39B 109.2 . .
C38 C39 H39B 109.2 . .
H39A C39 H39B 107.9 . .
C39 C40 H40A 109.5 . .
C39 C40 H40B 109.5 . .
H40A C40 H40B 109.5 . .
C39 C40 H40C 109.5 . .
H40A C40 H40C 109.5 . .
H40B C40 H40C 109.5 . .
O1 C33A C34A 109.5(8) . .
O1 C33A H33C 109.8 . .
C34A C33A H33C 109.8 . .
O1 C33A H33D 109.8 . .
C34A C33A H33D 109.8 . .
H33C C33A H33D 108.2 . .
C35A C34A C33A 114.9(10) . .
C35A C34A H34C 108.5 . .
C33A C34A H34C 108.5 . .
C35A C34A H34D 108.5 . .
C33A C34A H34D 108.5 . .
H34C C34A H34D 107.5 . .
C34A C35A C36A 116.5(8) . .
C34A C35A H35C 108.2 . .
C36A C35A H35C 108.2 . .
C34A C35A H35D 108.2 . .
C36A C35A H35D 108.2 . .
H35C C35A H35D 107.3 . .
C35A C36A C37A 114.1(7) . .
C35A C36A H36C 108.7 . .
C37A C36A H36C 108.7 . .
C35A C36A H36D 108.7 . .
C37A C36A H36D 108.7 . .
H36C C36A H36D 107.6 . .
C38A C37A C36A 115.1(8) . .
C38A C37A H37C 108.5 . .
C36A C37A H37C 108.5 . .
C38A C37A H37D 108.5 . .
C36A C37A H37D 108.5 . .
H37C C37A H37D 107.5 . .
C39A C38A C37A 115.2(7) . .
C39A C38A H38C 108.5 . .
C37A C38A H38C 108.5 . .
C39A C38A H38D 108.5 . .
C37A C38A H38D 108.5 . .
H38C C38A H38D 107.5 . .
C40A C39A C38A 111.7(6) . .
C40A C39A H39C 109.3 . .
C38A C39A H39C 109.3 . .
C40A C39A H39D 109.3 . .
C38A C39A H39D 109.3 . .
H39C C39A H39D 107.9 . .
C39A C40A H40D 109.5 . .
C39A C40A H40E 109.5 . .
H40D C40A H40E 109.5 . .
C39A C40A H40F 109.5 . .
H40D C40A H40F 109.5 . .
H40E C40A H40F 109.5 . .
O1 C33B C34B 108.2(12) . .
O1 C33B H33E 110.1 . .
C34B C33B H33E 110.1 . .
O1 C33B H33F 110.1 . .
C34B C33B H33F 110.1 . .
H33E C33B H33F 108.4 . .
C35B C34B C33B 113.9(13) . .
C35B C34B H34E 108.8 . .
C33B C34B H34E 108.8 . .
C35B C34B H34F 108.8 . .
C33B C34B H34F 108.8 . .
H34E C34B H34F 107.7 . .
C34B C35B C36B 115.3(12) . .
C34B C35B H35E 108.5 . .
C36B C35B H35E 108.5 . .
C34B C35B H35F 108.5 . .
C36B C35B H35F 108.5 . .
H35E C35B H35F 107.5 . .
C35B C36B C37B 113.7(12) . .
C35B C36B H36E 108.8 . .
C37B C36B H36E 108.8 . .
C35B C36B H36F 108.8 . .
C37B C36B H36F 108.8 . .
H36E C36B H36F 107.7 . .
C38B C37B C36B 115.1(13) . .
C38B C37B H37E 108.5 . .
C36B C37B H37E 108.5 . .
C38B C37B H37F 108.5 . .
C36B C37B H37F 108.5 . .
H37E C37B H37F 107.5 . .
C39B C38B C37B 115.7(13) . .
C39B C38B H38E 108.4 . .
C37B C38B H38E 108.4 . .
C39B C38B H38F 108.4 . .
C37B C38B H38F 108.4 . .
H38E C38B H38F 107.4 . .
C40B C39B C38B 112.9(13) . .
C40B C39B H39E 109.0 . .
C38B C39B H39E 109.0 . .
C40B C39B H39F 109.0 . .
C38B C39B H39F 109.0 . .
H39E C39B H39F 107.8 . .
C39B C40B H40G 109.5 . .
C39B C40B H40H 109.5 . .
H40G C40B H40H 109.5 . .
C39B C40B H40I 109.5 . .
H40G C40B H40I 109.5 . .
H40H C40B H40I 109.5 . .
C42 C41 C46 117.06(15) . .
C42 C41 C20 123.35(16) . .
C46 C41 C20 119.25(15) . .
C41 C42 C43 122.24(17) . .
C41 C42 H42 118.9 . .
C43 C42 H42 118.9 . .
C44 C43 C42 119.55(16) . .
C44 C43 H43 120.2 . .
C42 C43 H43 120.2 . .
O2 C44 C43 125.21(16) . .
O2 C44 C45 115.39(16) . .
C43 C44 C45 119.39(16) . .
C46 C45 C44 120.29(18) . .
C46 C45 H45 119.9 . .
C44 C45 H45 119.9 . .
C45 C46 C41 121.45(17) . .
C45 C46 H46 119.3 . .
C41 C46 H46 119.3 . .
C44 O2 C47 118.14(14) . .
O2 C47 C48 106.71(15) . .
O2 C47 H47A 110.4 . .
C48 C47 H47A 110.4 . .
O2 C47 H47B 110.4 . .
C48 C47 H47B 110.4 . .
H47A C47 H47B 108.6 . .
C47 C48 C49 112.39(16) . .
C47 C48 H48A 109.1 . .
C49 C48 H48A 109.1 . .
C47 C48 H48B 109.1 . .
C49 C48 H48B 109.1 . .
H48A C48 H48B 107.9 . .
C48 C49 C50 111.24(17) . .
C48 C49 H49A 109.4 . .
C50 C49 H49A 109.4 . .
C48 C49 H49B 109.4 . .
C50 C49 H49B 109.4 . .
H49A C49 H49B 108.0 . .
C49 C50 C51 113.44(18) . .
C49 C50 H50A 108.9 . .
C51 C50 H50A 108.9 . .
C49 C50 H50B 108.9 . .
C51 C50 H50B 108.9 . .
H50A C50 H50B 107.7 . .
C52 C51 C50 115.42(17) . .
C52 C51 H51A 108.4 . .
C50 C51 H51A 108.4 . .
C52 C51 H51B 108.4 . .
C50 C51 H51B 108.4 . .
H51A C51 H51B 107.5 . .
C51 C52 C53 113.15(17) . .
C51 C52 H52A 108.9 . .
C53 C52 H52A 108.9 . .
C51 C52 H52B 108.9 . .
C53 C52 H52B 108.9 . .
H52A C52 H52B 107.8 . .
C54 C53 C52 113.6(2) . .
C54 C53 H53A 108.8 . .
C52 C53 H53A 108.8 . .
C54 C53 H53B 108.8 . .
C52 C53 H53B 108.8 . .
H53A C53 H53B 107.7 . .
C53 C54 H54A 109.5 . .
C53 C54 H54B 109.5 . .
H54A C54 H54B 109.5 . .
C53 C54 H54C 109.5 . .
H54A C54 H54C 109.5 . .
H54B C54 H54C 109.5 . .

loop_
_geom_bond_atom_site_label_1
_geom_bond_atom_site_label_2
_geom_bond_distance
_geom_bond_site_symmetry_2
C1 C1 1.386(4) 2_655
C1 C2 1.399(3) .
C1 H1 0.9500 .
C2 C3 1.388(2) .
C2 H2 0.9500 .
C3 C3 1.409(3) 2_655
C3 C4 1.521(2) .
C4 C6 1.524(2) 2_655
C4 C5 1.527(2) .
C4 H4 1.0000 .
C5 C26 1.368(2) .
C5 C6 1.414(2) .
C6 C7 1.376(2) .
C7 C8 1.421(2) .
C7 H7 0.9500 .
C8 C25 1.424(2) .
C8 C9 1.454(2) .
C9 C10 1.362(2) .
C9 C27 1.496(2) .
C10 C11 1.435(2) .
C10 H10 0.9500 .
C11 C12 1.399(2) .
C11 C24 1.424(2) .
C12 C13 1.402(2) .
C12 H12 0.9500 .
C13 C22 1.420(2) .
C13 C14 1.457(2) .
C14 C15 1.406(2) .
C14 C19 1.429(2) .
C15 C16 1.379(3) .
C15 H15 0.9500 .
C16 C17 1.397(3) .
C16 H16 0.9500 .
C17 C18 1.375(3) .
C17 H17 0.9500 .
C18 C19 1.413(2) .
C18 H18 0.9500 .
C19 C20 1.451(2) .
C20 C21 1.359(2) .
C20 C41 1.489(2) .
C21 C22 1.433(2) .
C21 H21 0.9500 .
C22 C23 1.394(2) .
C23 C24 1.396(2) .
C23 H23 0.9500 .
C24 C25 1.449(2) .
C25 C26 1.420(2) .
C26 H26 0.9500 .
C27 C32 1.392(2) .
C27 C28 1.401(2) .
C28 C29 1.388(2) .
C28 H28 0.9500 .
C29 C30 1.394(2) .
C29 H29 0.9500 .
C30 O1 1.3651(19) .
C30 C31 1.391(3) .
C31 C32 1.393(2) .
C31 H31 0.9500 .
C32 H32 0.9500 .
O1 C33B 1.442(8) .
O1 C33A 1.443(7) .
O1 C33 1.445(5) .
C33 C34 1.513(5) .
C33 H33A 0.9900 .
C33 H33B 0.9900 .
C34 C35 1.514(5) .
C34 H34A 0.9900 .
C34 H34B 0.9900 .
C35 C36 1.527(5) .
C35 H35A 0.9900 .
C35 H35B 0.9900 .
C36 C37 1.521(5) .
C36 H36A 0.9900 .
C36 H36B 0.9900 .
C37 C38 1.514(4) .
C37 H37A 0.9900 .
C37 H37B 0.9900 .
C38 C39 1.522(4) .
C38 H38A 0.9900 .
C38 H38B 0.9900 .
C39 C40 1.488(6) .
C39 H39A 0.9900 .
C39 H39B 0.9900 .
C40 H40A 0.9800 .
C40 H40B 0.9800 .
C40 H40C 0.9800 .
C33A C34A 1.512(7) .
C33A H33C 0.9900 .
C33A H33D 0.9900 .
C34A C35A 1.507(8) .
C34A H34C 0.9900 .
C34A H34D 0.9900 .
C35A C36A 1.527(7) .
C35A H35C 0.9900 .
C35A H35D 0.9900 .
C36A C37A 1.528(7) .
C36A H36C 0.9900 .
C36A H36D 0.9900 .
C37A C38A 1.524(7) .
C37A H37C 0.9900 .
C37A H37D 0.9900 .
C38A C39A 1.516(7) .
C38A H38C 0.9900 .
C38A H38D 0.9900 .
C39A C40A 1.483(7) .
C39A H39C 0.9900 .
C39A H39D 0.9900 .
C40A H40D 0.9800 .
C40A H40E 0.9800 .
C40A H40F 0.9800 .
C33B C34B 1.513(8) .
C33B H33E 0.9900 .
C33B H33F 0.9900 .
C34B C35B 1.510(9) .
C34B H34E 0.9900 .
C34B H34F 0.9900 .
C35B C36B 1.527(8) .
C35B H35E 0.9900 .
C35B H35F 0.9900 .
C36B C37B 1.528(9) .
C36B H36E 0.9900 .
C36B H36F 0.9900 .
C37B C38B 1.517(9) .
C37B H37E 0.9900 .
C37B H37F 0.9900 .
C38B C39B 1.516(9) .
C38B H38E 0.9900 .
C38B H38F 0.9900 .
C39B C40B 1.485(9) .
C39B H39E 0.9900 .
C39B H39F 0.9900 .
C40B H40G 0.9800 .
C40B H40H 0.9800 .
C40B H40I 0.9800 .
C41 C42 1.390(2) .
C41 C46 1.406(3) .
C42 C43 1.395(2) .
C42 H42 0.9500 .
C43 C44 1.390(3) .
C43 H43 0.9500 .
C44 O2 1.364(2) .
C44 C45 1.394(3) .
C45 C46 1.386(2) .
C45 H45 0.9500 .
C46 H46 0.9500 .
O2 C47 1.434(2) .
C47 C48 1.513(2) .
C47 H47A 0.9900 .
C47 H47B 0.9900 .
C48 C49 1.519(3) .
C48 H48A 0.9900 .
C48 H48B 0.9900 .
C49 C50 1.525(2) .
C49 H49A 0.9900 .
C49 H49B 0.9900 .
C50 C51 1.527(3) .
C50 H50A 0.9900 .
C50 H50B 0.9900 .
C51 C52 1.517(3) .
C51 H51A 0.9900 .
C51 H51B 0.9900 .
C52 C53 1.524(3) .
C52 H52A 0.9900 .
C52 H52B 0.9900 .
C53 C54 1.503(3) .
C53 H53A 0.9900 .
C53 H53B 0.9900 .
C54 H54A 0.9800 .
C54 H54B 0.9800 .
C54 H54C 0.9800 .
